data_4118944
loop_
_publ_author_name
'Shujun Li'
'Shumei Liu'
'Shuxia Liu'
'Yiwei Liu'
'Qun Tang'
'Zhan Shi'
'Shuxin Ouyang'
'Jinhua Ye'

_publ_section_title
;
 {Ta12}/{Ta16} Cluster-Containing Polytantalotungstates with Remarkable
 Photocatalytic H2 Evolution Activity
;
_journal_name_full 'Journal of the American Chemical Society'
_journal_page_first 19716
_journal_page_last 19721
_journal_paper_doi 10.1021/ja307484a
_journal_volume 134
_journal_year 2012
_chemical_formula_sum 'Cs3 H18.5 K3.5 O52 Si Ta3 W9'
_chemical_formula_weight 3611.6653
_chemical_name_systematic
; 
 ? 
;
_space_group_IT_number 166
_symmetry_cell_setting trigonal
_symmetry_space_group_name_Hall '-R 3 2"'
_symmetry_space_group_name_H-M 'R -3 m :H'
_atom_sites_solution_primary direct
_atom_sites_solution_secondary difmap
_audit_creation_method SHELXL-97
_cell_angle_alpha 90.00
_cell_angle_beta 90.00
_cell_angle_gamma 120.00
_cell_formula_units_Z 6
_cell_length_a 18.245(9)
_cell_length_b 18.245(9)
_cell_length_c 27.490(16)
_cell_measurement_temperature 296(2)
_cell_measurement_theta_max 0.001
_cell_measurement_theta_min 0.006
_cell_volume 7925(7)
_computing_cell_refinement 'Bruker SMART'
_computing_data_collection 'Bruker SMART'
_computing_data_reduction 'Bruker SMART'
_computing_molecular_graphics 'Bruker SHELXTL'
_computing_publication_material 'Bruker SHELXTL'
_computing_structure_refinement 'SHELXL-97 (Sheldrick, 1997)'
_computing_structure_solution 'SHELXS-97 (Sheldrick, 1990)'
_diffrn_ambient_temperature 296(2)
_diffrn_detector_area_resol_mean '100x100 microns'
_diffrn_measured_fraction_theta_full 0.999
_diffrn_measured_fraction_theta_max 0.999
_diffrn_measurement_device_type 'CCD area detector'
_diffrn_measurement_method 'phi and omega scans'
_diffrn_radiation_monochromator graphite
_diffrn_radiation_source 'fine-focus sealed tube'
_diffrn_radiation_type MoK\a
_diffrn_radiation_wavelength 0.71073
_diffrn_reflns_av_R_equivalents 0.1092
_diffrn_reflns_av_sigmaI/netI 0.0537
_diffrn_reflns_limit_h_max 19
_diffrn_reflns_limit_h_min -21
_diffrn_reflns_limit_k_max 21
_diffrn_reflns_limit_k_min -18
_diffrn_reflns_limit_l_max 32
_diffrn_reflns_limit_l_min -20
_diffrn_reflns_number 13436
_diffrn_reflns_theta_full 25.09
_diffrn_reflns_theta_max 25.09
_diffrn_reflns_theta_min 1.49
_diffrn_standards_decay_% none
_diffrn_standards_interval_count none
_diffrn_standards_interval_time none
_diffrn_standards_number none
_exptl_absorpt_coefficient_mu 28.130
_exptl_absorpt_correction_T_max 0.007
_exptl_absorpt_correction_T_min 0.001
_exptl_absorpt_correction_type multi-scan
_exptl_absorpt_process_details 'ABSCOR by T.Higashi 8 March, 1995'
_exptl_crystal_colour yellow
_exptl_crystal_density_diffrn 4.541
_exptl_crystal_description lump
_exptl_crystal_F_000 9027
_exptl_crystal_size_max 0.25
_exptl_crystal_size_mid 0.24
_exptl_crystal_size_min 0.18
_refine_diff_density_max 2.597
_refine_diff_density_min -2.642
_refine_diff_density_rms 0.447
_refine_ls_extinction_coef 0.000100(8)
_refine_ls_extinction_expression Fc^*^=kFc[1+0.001xFc^2^\l^3^/sin(2\q)]^-1/4^
_refine_ls_extinction_method SHELXL
_refine_ls_goodness_of_fit_ref 1.101
_refine_ls_matrix_type full
_refine_ls_number_parameters 151
_refine_ls_number_reflns 1737
_refine_ls_number_restraints 48
_refine_ls_restrained_S_all 1.095
_refine_ls_R_factor_all 0.0528
_refine_ls_R_factor_gt 0.0458
_refine_ls_shift/su_max 0.001
_refine_ls_shift/su_mean 0.000
_refine_ls_structure_factor_coef Fsqd
_refine_ls_weighting_details 'calc w=1/[\s^2^(Fo^2^)+(0.0580P)^2^+732.8701P] where P=(Fo^2^+2Fc^2^)/3'
_refine_ls_weighting_scheme calc
_refine_ls_wR_factor_gt 0.1213
_refine_ls_wR_factor_ref 0.1246
_reflns_number_gt 1505
_reflns_number_total 1737
_reflns_threshold_expression >2sigma(I)
_cod_data_source_file ja307484a_si_002_2.cif
_cod_data_source_block 3
_cod_original_sg_symbol_H-M 'R -3 m'
_cod_original_formula_sum 'Cs3 H18.5 K3.5 O52 Si1 Ta3 W9 '
_cod_database_code 4118944

loop_
_symmetry_equiv_pos_as_xyz
'x, y, z'
'-y, x-y, z'
'-x+y, -x, z'
'y, x, -z'
'x-y, -y, -z'
'-x, -x+y, -z'
'x+2/3, y+1/3, z+1/3'
'-y+2/3, x-y+1/3, z+1/3'
'-x+y+2/3, -x+1/3, z+1/3'
'y+2/3, x+1/3, -z+1/3'
'x-y+2/3, -y+1/3, -z+1/3'
'-x+2/3, -x+y+1/3, -z+1/3'
'x+1/3, y+2/3, z+2/3'
'-y+1/3, x-y+2/3, z+2/3'
'-x+y+1/3, -x+2/3, z+2/3'
'y+1/3, x+2/3, -z+2/3'
'x-y+1/3, -y+2/3, -z+2/3'
'-x+1/3, -x+y+2/3, -z+2/3'
'-x, -y, -z'
'y, -x+y, -z'
'x-y, x, -z'
'-y, -x, z'
'-x+y, y, z'
'x, x-y, z'
'-x+2/3, -y+1/3, -z+1/3'
'y+2/3, -x+y+1/3, -z+1/3'
'x-y+2/3, x+1/3, -z+1/3'
'-y+2/3, -x+1/3, z+1/3'
'-x+y+2/3, y+1/3, z+1/3'
'x+2/3, x-y+1/3, z+1/3'
'-x+1/3, -y+2/3, -z+2/3'
'y+1/3, -x+y+2/3, -z+2/3'
'x-y+1/3, x+2/3, -z+2/3'
'-y+1/3, -x+2/3, z+2/3'
'-x+y+1/3, y+2/3, z+2/3'
'x+1/3, x-y+2/3, z+2/3'

loop_
_atom_site_label
_atom_site_type_symbol
_atom_site_fract_x
_atom_site_fract_y
_atom_site_fract_z
_atom_site_U_iso_or_equiv
_atom_site_adp_type
_atom_site_occupancy
_atom_site_symmetry_multiplicity
_atom_site_calc_flag
_atom_site_refinement_flags
Ta1 Ta 0.53030(5) 0.26515(2) 0.93843(3) 0.0135(3) Uani 1 2 d S
W2 W 0.46894(4) 0.32670(4) 1.03894(2) 0.0206(3) Uani 1 1 d .
W1 W 0.78923(6) 0.39461(3) 1.14815(3) 0.0261(3) Uani 1 2 d S
Si1 Si 0.6667 0.3333 1.0392(3) 0.0100(19) Uani 1 6 d S
O1 O 0.5698(8) 0.2849(4) 1.0189(5) 0.012(3) Uani 1 2 d S
O5 O 0.6173(4) 0.3827(4) 0.9313(5) 0.019(3) Uani 1 2 d SU
O4 O 0.3884(8) 0.3440(8) 1.0512(4) 0.035(3) Uani 1 1 d .
O3 O 0.5602(5) 0.4398(5) 1.0291(5) 0.022(3) Uani 1 2 d S
O7 O 0.8712(12) 0.4356(6) 1.1901(6) 0.043(5) Uani 1 2 d S
O8 O 0.4577(6) 0.3046(7) 0.9728(4) 0.019(2) Uani 1 1 d .
O9 O 0.5147(7) 0.3418(7) 1.1037(3) 0.024(2) Uani 1 1 d .
O10 O 0.4154(9) 0.2077(5) 1.0530(5) 0.025(3) Uani 1 2 d S
Cs1 Cs 0.52660(5) 0.47340(5) 0.89232(7) 0.0519(5) Uani 1 2 d S
K1 K 0.6667 0.3333 0.8333 0.020(2) Uani 1 12 d S
O13 O 0.6667 0.3333 1.0979(8) 0.019(5) Uani 1 6 d S
O14 O 0.7146(5) 0.4291(11) 1.1768(6) 0.033(4) Uani 1 2 d S
K2' K 0.3007(9) 0.2253(9) 0.9219(5) 0.026(3) Uani 0.25 1 d PU
O1W O 0.343(3) 0.3333 0.8333 0.093(14) Uani 0.50 2 d SPU
O2W O 0.3333 0.1667 0.1667 0.084(16) Uani 0.50 4 d SPU
O3W O 0.1117(18) 0.223(4) 0.931(2) 0.086(13) Uani 0.50 2 d SPU
K2 K 0.2722(9) 0.1966(9) 0.9505(5) 0.026(3) Uani 0.25 1 d PU
O12 O 0.5081(14) 0.2235(13) 0.8717(7) 0.023(5) Uani 0.50 1 d PU
O11 O 0.4477(15) 0.1957(13) 0.8880(8) 0.028(5) Uani 0.50 1 d PU

loop_
_atom_site_aniso_label
_atom_site_aniso_U_11
_atom_site_aniso_U_22
_atom_site_aniso_U_33
_atom_site_aniso_U_23
_atom_site_aniso_U_13
_atom_site_aniso_U_12
Ta1 0.0105(4) 0.0135(4) 0.0153(5) -0.00048(15) -0.0010(3) 0.0053(2)
W2 0.0168(4) 0.0262(4) 0.0230(4) -0.0019(3) 0.0033(2) 0.0139(3)
W1 0.0283(6) 0.0337(5) 0.0144(5) -0.00359(18) -0.0072(4) 0.0142(3)
Si1 0.010(3) 0.010(3) 0.010(4) 0.000 0.000 0.0051(14)
O1 0.006(6) 0.014(5) 0.014(7) 0.000(3) -0.001(5) 0.003(3)
O5 0.021(5) 0.021(5) 0.020(6) 0.004(3) -0.004(3) 0.016(5)
O4 0.031(7) 0.049(8) 0.032(6) 0.001(6) 0.005(5) 0.026(6)
O3 0.028(6) 0.028(6) 0.016(7) 0.001(3) -0.001(3) 0.018(7)
O7 0.047(12) 0.051(9) 0.028(9) -0.012(4) -0.023(8) 0.024(6)
O8 0.016(5) 0.022(5) 0.022(5) -0.011(4) 0.000(4) 0.011(5)
O9 0.020(6) 0.040(7) 0.010(5) -0.001(4) 0.002(4) 0.013(5)
O10 0.020(8) 0.029(7) 0.023(8) -0.001(3) -0.002(6) 0.010(4)
Cs1 0.0620(10) 0.0620(10) 0.0591(12) -0.0017(4) 0.0017(4) 0.0516(11)
K1 0.025(4) 0.025(4) 0.010(5) 0.000 0.000 0.0124(18)
O13 0.021(8) 0.021(8) 0.015(13) 0.000 0.000 0.011(4)
O14 0.038(7) 0.029(9) 0.029(9) -0.005(7) -0.003(4) 0.014(5)
K2' 0.025(5) 0.022(5) 0.034(5) -0.011(4) -0.012(4) 0.015(4)
O1W 0.098(16) 0.090(15) 0.087(17) -0.001(9) -0.001(4) 0.045(7)
O2W 0.084(16) 0.088(18) 0.079(19) 0.002(5) 0.003(9) 0.042(8)
O3W 0.091(16) 0.083(14) 0.082(16) -0.005(9) -0.002(4) 0.041(7)
K2 0.021(5) 0.022(5) 0.026(5) -0.013(4) -0.009(4) 0.005(4)
O12 0.024(8) 0.027(8) 0.020(8) -0.008(6) -0.004(7) 0.014(7)
O11 0.031(9) 0.025(8) 0.026(8) 0.004(6) 0.002(7) 0.012(7)

loop_
_atom_type_symbol
_atom_type_description
_atom_type_scat_dispersion_real
_atom_type_scat_dispersion_imag
_atom_type_scat_source
O O 0.0106 0.0060 'International Tables Vol C Tables 4.2.6.8 and 6.1.1.4'
Si Si 0.0817 0.0704 'International Tables Vol C Tables 4.2.6.8 and 6.1.1.4'
Ta Ta -0.7052 6.5227 'International Tables Vol C Tables 4.2.6.8 and 6.1.1.4'
W W -0.8490 6.8722 'International Tables Vol C Tables 4.2.6.8 and 6.1.1.4'
Cs Cs -0.3680 2.1192 'International Tables Vol C Tables 4.2.6.8 and 6.1.1.4'
K K 0.2009 0.2494 'International Tables Vol C Tables 4.2.6.8 and 6.1.1.4'

loop_
_geom_angle_atom_site_label_1
_geom_angle_atom_site_label_2
_geom_angle_atom_site_label_3
_geom_angle
_geom_angle_site_symmetry_1
_geom_angle_site_symmetry_3
O5 Ta1 O5 88.5(8) . 2_655
O5 Ta1 O12 80.4(7) . 24
O5 Ta1 O12 103.4(8) 2_655 24
O5 Ta1 O12 103.4(8) . .
O5 Ta1 O12 80.4(7) 2_655 .
O12 Ta1 O12 33.2(12) 24 .
O5 Ta1 O11 102.5(8) . 24
O5 Ta1 O11 125.4(7) 2_655 24
O12 Ta1 O11 31.2(8) 24 24
O12 Ta1 O11 45.0(8) . 24
O5 Ta1 O11 125.4(7) . .
O5 Ta1 O11 102.5(8) 2_655 .
O12 Ta1 O11 45.0(8) 24 .
O12 Ta1 O11 31.2(8) . .
O11 Ta1 O11 30.1(12) 24 .
O5 Ta1 O8 88.5(5) . .
O5 Ta1 O8 157.4(5) 2_655 .
O12 Ta1 O8 98.2(7) 24 .
O12 Ta1 O8 122.1(7) . .
O11 Ta1 O8 77.1(7) 24 .
O11 Ta1 O8 97.5(7) . .
O5 Ta1 O8 157.4(5) . 24
O5 Ta1 O8 88.5(5) 2_655 24
O12 Ta1 O8 122.1(7) 24 24
O12 Ta1 O8 98.2(7) . 24
O11 Ta1 O8 97.5(7) 24 24
O11 Ta1 O8 77.1(7) . 24
O8 Ta1 O8 85.8(6) . 24
O5 Ta1 O1 84.6(5) . .
O5 Ta1 O1 84.6(5) 2_655 .
O12 Ta1 O1 162.7(6) 24 .
O12 Ta1 O1 162.7(6) . .
O11 Ta1 O1 148.9(7) 24 .
O11 Ta1 O1 148.9(7) . .
O8 Ta1 O1 72.8(4) . .
O8 Ta1 O1 72.8(4) 24 .
O5 Ta1 K2' 153.1(4) . 24
O5 Ta1 K2' 113.8(4) 2_655 24
O12 Ta1 K2' 79.8(7) 24 24
O12 Ta1 K2' 67.9(7) . 24
O11 Ta1 K2' 52.7(7) 24 24
O11 Ta1 K2' 38.0(7) . 24
O8 Ta1 K2' 76.6(4) . 24
O8 Ta1 K2' 44.8(3) 24 24
O1 Ta1 K2' 111.4(4) . 24
O5 Ta1 Cs1 129.8(4) . 2_655
O5 Ta1 Cs1 46.9(4) 2_655 2_655
O12 Ta1 Cs1 88.5(6) 24 2_655
O12 Ta1 Cs1 55.3(6) . 2_655
O11 Ta1 Cs1 90.9(6) 24 2_655
O11 Ta1 Cs1 61.5(6) . 2_655
O8 Ta1 Cs1 141.7(3) . 2_655
O8 Ta1 Cs1 59.5(3) 24 2_655
O1 Ta1 Cs1 107.82(4) . 2_655
K2' Ta1 Cs1 67.5(2) 24 2_655
O4 W2 O8 103.1(5) . .
O4 W2 O3 101.3(6) . .
O8 W2 O3 92.2(5) . .
O4 W2 O10 100.0(6) . .
O8 W2 O10 90.7(5) . .
O3 W2 O10 157.3(6) . .
O4 W2 O9 98.3(5) . .
O8 W2 O9 158.6(4) . .
O3 W2 O9 84.0(5) . .
O10 W2 O9 85.1(5) . .
O4 W2 O1 172.9(5) . .
O8 W2 O1 73.9(4) . .
O3 W2 O1 85.3(5) . .
O10 W2 O1 73.9(4) . .
O9 W2 O1 84.9(5) . .
O4 W2 K2 67.9(5) . .
O8 W2 K2 45.8(4) . .
O3 W2 K2 126.4(5) . .
O10 W2 K2 69.7(5) . .
O9 W2 K2 147.7(4) . .
O1 W2 K2 106.1(4) . .
O4 W2 Cs1 50.8(4) . 19_667
O8 W2 Cs1 127.0(3) . 19_667
O3 W2 Cs1 58.9(4) . 19_667
O10 W2 Cs1 133.6(4) . 19_667
O9 W2 Cs1 68.3(3) . 19_667
O1 W2 Cs1 136.2(3) . 19_667
K2 W2 Cs1 115.1(2) . 19_667
O7 W1 O9 101.2(6) . 3_665
O7 W1 O9 101.2(6) . 23_655
O9 W1 O9 87.8(7) 3_665 23_655
O7 W1 O14 100.7(6) . .
O9 W1 O14 89.2(6) 3_665 .
O9 W1 O14 158.1(5) 23_655 .
O7 W1 O14 100.7(6) . 3_665
O9 W1 O14 158.1(5) 3_665 3_665
O9 W1 O14 89.2(6) 23_655 3_665
O14 W1 O14 85.5(10) . 3_665
O7 W1 O13 173.8(8) . .
O9 W1 O13 83.2(5) 3_665 .
O9 W1 O13 83.2(5) 23_655 .
O14 W1 O13 74.9(5) . .
O14 W1 O13 74.9(5) 3_665 .
O7 W1 Cs1 56.6(7) . 21_657
O9 W1 Cs1 61.8(4) 3_665 21_657
O9 W1 Cs1 61.8(4) 23_655 21_657
O14 W1 Cs1 134.1(5) . 21_657
O14 W1 Cs1 134.1(5) 3_665 21_657
O13 W1 Cs1 129.6(5) . 21_657
O13 Si1 O1 110.0(5) . 2_655
O13 Si1 O1 110.0(5) . .
O1 Si1 O1 108.9(5) 2_655 .
O13 Si1 O1 110.0(5) . 3_665
O1 Si1 O1 108.9(5) 2_655 3_665
O1 Si1 O1 108.9(5) . 3_665
Si1 O1 Ta1 125.8(7) . .
Si1 O1 W2 123.3(4) . 24
Ta1 O1 W2 92.3(4) . 24
Si1 O1 W2 123.3(4) . .
Ta1 O1 W2 92.3(4) . .
W2 O1 W2 89.9(4) 24 .
Ta1 O5 Ta1 148.7(7) . 3_665
W2 O4 K2' 156.0(8) . 4_557
W2 O4 K2 146.5(7) . 4_557
K2' O4 K2 17.7(4) 4_557 4_557
W2 O4 Cs1 105.8(5) . 19_667
K2' O4 Cs1 93.4(5) 4_557 19_667
K2 O4 Cs1 107.5(4) 4_557 19_667
W2 O3 W2 153.5(8) 22_665 .
W2 O3 Cs1 93.1(4) 22_665 19_667
W2 O3 Cs1 93.1(4) . 19_667
W1 O7 K2' 148.8(4) . 30
W1 O7 K2' 148.8(4) . 7
K2' O7 K2' 60.5(7) 30 7
W1 O7 K2 146.9(8) . 30
K2' O7 K2 18.1(4) 30 30
K2' O7 K2 54.6(5) 7 30
W1 O7 K2 146.9(8) . 7
K2' O7 K2 54.6(5) 30 7
K2' O7 K2 18.1(4) 7 7
K2 O7 K2 43.2(6) 30 7
W1 O7 Cs1 100.1(7) . 21_657
K2' O7 Cs1 88.2(6) 30 21_657
K2' O7 Cs1 88.2(6) 7 21_657
K2 O7 Cs1 104.6(6) 30 21_657
K2 O7 Cs1 104.6(6) 7 21_657
W2 O8 Ta1 120.9(5) . .
W2 O8 K2 108.0(5) . .
Ta1 O8 K2 113.1(5) . .
W1 O9 W2 151.3(6) 2_655 .
W1 O9 Cs1 92.3(4) 2_655 19_667
W2 O9 Cs1 83.7(4) . 19_667
W2 O10 W2 122.2(8) 24 .
O4 Cs1 O4 96.3(4) 19_667 4_557
O4 Cs1 O11 134.4(4) 19_667 32_556
O4 Cs1 O11 118.0(4) 4_557 32_556
O4 Cs1 O11 118.0(4) 19_667 17_556
O4 Cs1 O11 134.4(4) 4_557 17_556
O11 Cs1 O11 17.8(7) 32_556 17_556
O4 Cs1 O12 92.2(4) 19_667 3_665
O4 Cs1 O12 151.9(4) 4_557 3_665
O11 Cs1 O12 72.0(6) 32_556 3_665
O11 Cs1 O12 61.1(6) 17_556 3_665
O4 Cs1 O12 151.9(4) 19_667 24
O4 Cs1 O12 92.2(4) 4_557 24
O11 Cs1 O12 61.1(6) 32_556 24
O11 Cs1 O12 72.0(6) 17_556 24
O12 Cs1 O12 69.0(8) 3_665 24
O4 Cs1 O12 140.7(4) 19_667 32_556
O4 Cs1 O12 121.7(4) 4_557 32_556
O11 Cs1 O12 18.3(5) 32_556 32_556
O11 Cs1 O12 26.1(5) 17_556 32_556
O12 Cs1 O12 59.6(7) 3_665 32_556
O12 Cs1 O12 46.0(7) 24 32_556
O4 Cs1 O12 121.7(4) 19_667 17_556
O4 Cs1 O12 140.7(4) 4_557 17_556
O11 Cs1 O12 26.1(5) 32_556 17_556
O11 Cs1 O12 18.3(5) 17_556 17_556
O12 Cs1 O12 46.0(7) 3_665 17_556
O12 Cs1 O12 59.6(7) 24 17_556
O12 Cs1 O12 19.2(7) 32_556 17_556
O4 Cs1 O1W 59.3(6) 19_667 32_556
O4 Cs1 O1W 140.2(8) 4_557 32_556
O11 Cs1 O1W 75.3(7) 32_556 32_556
O11 Cs1 O1W 58.7(7) 17_556 32_556
O12 Cs1 O1W 66.1(8) 3_665 32_556
O12 Cs1 O1W 124.6(9) 24 32_556
O12 Cs1 O1W 83.2(8) 32_556 32_556
O12 Cs1 O1W 66.1(8) 17_556 32_556
O4 Cs1 O8 56.5(3) 19_667 22_665
O4 Cs1 O8 112.1(3) 4_557 22_665
O11 Cs1 O8 124.4(4) 32_556 22_665
O11 Cs1 O8 111.8(4) 17_556 22_665
O12 Cs1 O8 52.3(4) 3_665 22_665
O12 Cs1 O8 95.5(4) 24 22_665
O12 Cs1 O8 110.6(4) 32_556 22_665
O12 Cs1 O8 98.3(4) 17_556 22_665
O1W Cs1 O8 81.7(2) 32_556 22_665
O4 Cs1 O3 48.5(2) 19_667 19_667
O4 Cs1 O3 48.5(2) 4_557 19_667
O11 Cs1 O3 144.4(5) 32_556 19_667
O11 Cs1 O3 144.4(5) 17_556 19_667
O12 Cs1 O3 137.6(4) 3_665 19_667
O12 Cs1 O3 137.6(4) 24 19_667
O12 Cs1 O3 161.3(4) 32_556 19_667
O12 Cs1 O3 161.3(4) 17_556 19_667
O1W Cs1 O3 97.7(8) 32_556 19_667
O8 Cs1 O3 87.9(2) 22_665 19_667
O4 Cs1 O11 152.8(4) 19_667 24
O4 Cs1 O11 74.9(4) 4_557 24
O11 Cs1 O11 70.3(6) 32_556 24
O11 Cs1 O11 84.4(6) 17_556 24
O12 Cs1 O11 85.4(6) 3_665 24
O12 Cs1 O11 17.3(5) 24 24
O12 Cs1 O11 58.6(5) 32_556 24
O12 Cs1 O11 74.7(5) 17_556 24
O1W Cs1 O11 140.8(9) 32_556 24
O8 Cs1 O11 102.4(4) 22_665 24
O3 Cs1 O11 121.3(4) 19_667 24
O12 K1 O12 23.2(8) 17_556 32_556
O12 K1 O12 156.8(8) 17_556 2_655
O12 K1 O12 180.0(7) 32_556 2_655
O12 K1 O12 179.998(6) 17_556 23_655
O12 K1 O12 156.8(8) 32_556 23_655
O12 K1 O12 23.2(8) 2_655 23_655
O12 K1 O12 73.5(5) 17_556 22_665
O12 K1 O12 94.1(8) 32_556 22_665
O12 K1 O12 85.9(8) 2_655 22_665
O12 K1 O12 106.5(5) 23_655 22_665
O12 K1 O12 94.1(8) 17_556 .
O12 K1 O12 73.5(5) 32_556 .
O12 K1 O12 106.5(5) 2_655 .
O12 K1 O12 85.9(8) 23_655 .
O12 K1 O12 123.9(8) 22_665 .
O12 K1 O12 56.1(8) 17_556 3_665
O12 K1 O12 73.5(5) 32_556 3_665
O12 K1 O12 106.5(5) 2_655 3_665
O12 K1 O12 123.9(8) 23_655 3_665
O12 K1 O12 23.2(8) 22_665 3_665
O12 K1 O12 106.5(5) . 3_665
O12 K1 O12 73.5(5) 17_556 24
O12 K1 O12 56.1(8) 32_556 24
O12 K1 O12 123.9(8) 2_655 24
O12 K1 O12 106.5(5) 23_655 24
O12 K1 O12 106.5(5) 22_665 24
O12 K1 O12 23.2(8) . 24
O12 K1 O12 85.9(8) 3_665 24
O12 K1 O12 106.5(5) 17_556 16_546
O12 K1 O12 85.9(8) 32_556 16_546
O12 K1 O12 94.1(8) 2_655 16_546
O12 K1 O12 73.5(5) 23_655 16_546
O12 K1 O12 179.998(2) 22_665 16_546
O12 K1 O12 56.1(8) . 16_546
O12 K1 O12 156.8(8) 3_665 16_546
O12 K1 O12 73.5(5) 24 16_546
O12 K1 O12 85.9(8) 17_556 31_656
O12 K1 O12 106.5(5) 32_556 31_656
O12 K1 O12 73.5(5) 2_655 31_656
O12 K1 O12 94.1(8) 23_655 31_656
O12 K1 O12 56.1(8) 22_665 31_656
O12 K1 O12 179.998(2) . 31_656
O12 K1 O12 73.5(5) 3_665 31_656
O12 K1 O12 156.8(8) 24 31_656
O12 K1 O12 123.9(8) 16_546 31_656
O12 K1 O12 123.9(8) 17_556 33_546
O12 K1 O12 106.5(5) 32_556 33_546
O12 K1 O12 73.5(5) 2_655 33_546
O12 K1 O12 56.1(8) 23_655 33_546
O12 K1 O12 156.8(8) 22_665 33_546
O12 K1 O12 73.5(5) . 33_546
O12 K1 O12 179.998(2) 3_665 33_546
O12 K1 O12 94.1(8) 24 33_546
O12 K1 O12 23.2(8) 16_546 33_546
O12 K1 O12 106.5(5) 31_656 33_546
O12 K1 O12 106.5(5) 17_556 18_656
O12 K1 O12 123.9(8) 32_556 18_656
O12 K1 O12 56.1(8) 2_655 18_656
O12 K1 O12 73.5(5) 23_655 18_656
O12 K1 O12 73.5(5) 22_665 18_656
O12 K1 O12 156.8(8) . 18_656
O12 K1 O12 94.1(8) 3_665 18_656
O12 K1 O12 179.998(3) 24 18_656
O12 K1 O12 106.5(5) 16_546 18_656
O12 K1 O12 23.2(8) 31_656 18_656
O12 K1 O12 85.9(8) 33_546 18_656
Si1 O13 W1 125.5(5) . .
Si1 O13 W1 125.5(5) . 3_665
W1 O13 W1 89.7(7) . 3_665
Si1 O13 W1 125.5(5) . 2_655
W1 O13 W1 89.7(7) . 2_655
W1 O13 W1 89.7(7) 3_665 2_655
W1 O14 W1 120.6(8) . 2_655
K2 K2' K2 53.6(12) . 24
K2 K2' O11 128.4(15) . 24
K2 K2' O11 87.2(7) 24 24
K2 K2' O7 98.1(13) . 13_444
K2 K2' O7 68.2(5) 24 13_444
O11 K2' O7 95.5(8) 24 13_444
K2 K2' K2' 73.7(12) . 24
K2 K2' K2' 20.1(4) 24 24
O11 K2' K2' 71.1(6) 24 24
O7 K2' K2' 59.8(3) 13_444 24
K2 K2' O4 99.1(13) . 4_557
K2 K2' O4 146.9(6) 24 4_557
O11 K2' O4 100.3(7) 24 4_557
O7 K2' O4 141.5(6) 13_444 4_557
K2' K2' O4 158.7(4) 24 4_557
K2 K2' O1W 159.4(19) . .
K2 K2' O1W 141.4(8) 24 .
O11 K2' O1W 71.8(13) 24 .
O7 K2' O1W 81.6(6) 13_444 .
K2' K2' O1W 122.1(7) 24 .
O4 K2' O1W 70.5(5) 4_557 .
K2 K2' O11 115.7(14) . .
K2 K2' O11 69.6(6) 24 .
O11 K2' O11 18.0(7) 24 .
O7 K2' O11 85.2(6) 13_444 .
K2' K2' O11 53.1(5) 24 .
O4 K2' O11 117.1(7) 4_557 .
O1W K2' O11 84.9(13) . .
K2 K2' K2 41.5(12) . 4_557
K2 K2' K2 94.9(5) 24 4_557
O11 K2' K2 139.8(7) 24 4_557
O7 K2' K2 122.6(6) 13_444 4_557
K2' K2' K2 115.0(3) 24 4_557
O4 K2' K2 58.9(4) 4_557 4_557
O1W K2' K2 122.1(9) . 4_557
O11 K2' K2 141.6(6) . 4_557
K2 K2' Cs1 144.2(13) . 33_546
K2 K2' Cs1 92.0(4) 24 33_546
O11 K2' Cs1 47.0(5) 24 33_546
O7 K2' Cs1 54.6(5) 13_444 33_546
K2' K2' Cs1 72.26(18) 24 33_546
O4 K2' Cs1 116.7(5) 4_557 33_546
O1W K2' Cs1 50.0(8) . 33_546
O11 K2' Cs1 47.4(4) . 33_546
K2 K2' Cs1 170.5(4) 4_557 33_546
K2 K2' K2' 43.4(11) . 4_557
K2 K2' K2' 95.3(5) 24 4_557
O11 K2' K2' 131.1(6) 24 4_557
O7 K2' K2' 130.7(5) 13_444 4_557
K2' K2' K2' 114.8(3) 24 4_557
O4 K2' K2' 55.6(4) 4_557 4_557
O1W K2' K2' 123.0(8) . 4_557
O11 K2' K2' 133.8(6) . 4_557
K2 K2' K2' 8.7(3) 4_557 4_557
Cs1 K2' K2' 172.4(3) 33_546 4_557
K2' O1W K2' 172(2) . 17_556
K2' O1W Cs1 88.5(8) . 33_546
K2' O1W Cs1 86.5(8) 17_556 33_546
K2 O3W K2 156(2) . 23
K2' K2 K2 106.3(12) . 24
K2' K2 K2' 86.2(14) . 24
K2 K2 K2' 20.1(4) 24 24
K2' K2 O7 63.8(12) . 13_444
K2 K2 O7 68.4(3) 24 13_444
K2' K2 O7 57.3(4) 24 13_444
K2' K2 O8 71.3(12) . .
K2 K2 O8 95.3(3) 24 .
K2' K2 O8 88.9(5) 24 .
O7 K2 O8 123.8(7) 13_444 .
K2' K2 O4 63.2(12) . 4_557
K2 K2 O4 158.2(4) 24 4_557
K2' K2 O4 143.5(7) 24 4_557
O7 K2 O4 117.4(6) 13_444 4_557
O8 K2 O4 63.7(4) . 4_557
K2' K2 O3W 93.7(16) . .
K2 K2 O3W 127.0(11) 24 .
K2' K2 O3W 130.4(12) 24 .
O7 K2 O3W 78.4(11) 13_444 .
O8 K2 O3W 137.7(11) . .
O4 K2 O3W 74.2(11) 4_557 .
K2' K2 O11 38.7(12) . 24
K2 K2 O11 79.7(4) 24 24
K2' K2 O11 62.3(6) 24 24
O7 K2 O11 77.7(6) 13_444 24
O8 K2 O11 46.2(5) . 24
O4 K2 O11 81.3(6) 4_557 24
O3W K2 O11 132.4(11) . 24
K2' K2 K2 128.5(14) . 4_557
K2 K2 K2 124.8(4) 24 4_557
K2' K2 K2 144.8(7) 24 4_557
O7 K2 K2 137.6(6) 13_444 4_557
O8 K2 K2 96.6(4) . 4_557
O4 K2 K2 66.6(4) 4_557 4_557
O3W K2 K2 61.6(11) . 4_557
O11 K2 K2 140.1(4) 24 4_557
K2' K2 W2 95.5(12) . .
K2 K2 W2 98.3(2) 24 .
K2' K2 W2 100.7(5) 24 .
O7 K2 W2 148.7(6) 13_444 .
O8 K2 W2 26.2(2) . .
O4 K2 W2 65.5(3) 4_557 .
O3W K2 W2 128.6(11) . .
O11 K2 W2 71.9(5) 24 .
K2 K2 W2 73.5(3) 4_557 .
K2' K2 K2' 127.8(14) . 4_557
K2 K2 K2' 123.0(3) 24 4_557
K2' K2 K2' 141.8(5) 24 4_557
O7 K2 K2' 147.5(6) 13_444 4_557
O8 K2 K2' 87.2(4) . 4_557
O4 K2 K2' 64.6(4) 4_557 4_557
O3W K2 K2' 71.0(10) . 4_557
O11 K2 K2' 131.9(6) 24 4_557
K2 K2 K2' 9.9(3) 4_557 4_557
W2 K2 K2' 63.6(3) . 4_557
K2' K2 Cs1 38.3(11) . .
K2 K2 Cs1 122.25(16) 24 .
K2' K2 Cs1 105.9(5) 24 .
O7 K2 Cs1 102.0(5) 13_444 .
O8 K2 Cs1 41.3(3) . .
O4 K2 Cs1 37.7(3) 4_557 .
O3W K2 Cs1 103.9(11) . .
O11 K2 Cs1 43.6(4) 24 .
K2 K2 Cs1 100.9(2) 4_557 .
W2 K2 Cs1 60.05(19) . .
K2' K2 Cs1 95.9(3) 4_557 .
O11 O12 O12 87.6(17) . 24
O11 O12 O11 43(2) . 24
O12 O12 O11 44.6(11) 24 24
O11 O12 Ta1 75.6(16) . .
O12 O12 Ta1 73.4(6) 24 .
O11 O12 Ta1 68.3(11) 24 .
O11 O12 K1 166(2) . .
O12 O12 K1 78.4(4) 24 .
O11 O12 K1 123.0(13) 24 .
Ta1 O12 K1 97.9(8) . .
O11 O12 Cs1 92.8(17) . 2_655
O12 O12 Cs1 169.0(3) 24 2_655
O11 O12 Cs1 134.7(13) 24 2_655
Ta1 O12 Cs1 96.0(7) . 2_655
K1 O12 Cs1 100.5(6) . 2_655
O11 O12 Cs1 79.2(16) . 33_546
O12 O12 Cs1 80.4(4) 24 33_546
O11 O12 Cs1 75.8(11) 24 33_546
Ta1 O12 Cs1 144.1(9) . 33_546
K1 O12 Cs1 100.5(6) . 33_546
Cs1 O12 Cs1 110.5(6) 2_655 33_546
O11 O11 O12 92.4(17) 24 .
O11 O11 O12 44.6(11) 24 24
O12 O11 O12 48(2) . 24
O11 O11 Ta1 74.9(6) 24 .
O12 O11 Ta1 73.2(17) . .
O12 O11 Ta1 66.7(12) 24 .
O11 O11 K2' 108.9(6) 24 24
O12 O11 K2' 158(2) . 24
O12 O11 K2' 153.3(15) 24 24
Ta1 O11 K2' 114.7(10) . 24
O11 O11 K2' 53.1(5) 24 .
O12 O11 K2' 145.4(19) . .
O12 O11 K2' 97.6(12) 24 .
Ta1 O11 K2' 97.2(8) . .
K2' O11 K2' 55.8(7) 24 .
O11 O11 Cs1 81.1(4) 24 33_546
O12 O11 Cs1 82.5(16) . 33_546
O12 O11 Cs1 78.1(11) 24 33_546
Ta1 O11 Cs1 144.7(9) . 33_546
K2' O11 Cs1 97.3(7) 24 33_546
K2' O11 Cs1 88.4(6) . 33_546
O11 O11 K2 100.3(5) 24 24
O12 O11 K2 166(2) . 24
O12 O11 K2 144.4(14) 24 24
Ta1 O11 K2 103.6(8) . 24
K2' O11 K2 12.9(4) 24 24
K2' O11 K2 48.1(5) . 24
Cs1 O11 K2 105.8(7) 33_546 24
O11 O11 Cs1 159.3(4) 24 2_655
O12 O11 Cs1 69.9(16) . 2_655
O12 O11 Cs1 116.9(13) 24 2_655
Ta1 O11 Cs1 89.2(7) . 2_655
K2' O11 Cs1 89.7(6) 24 2_655
K2' O11 Cs1 144.4(8) . 2_655
Cs1 O11 Cs1 106.2(6) 33_546 2_655
K2 O11 Cs1 96.3(6) 24 2_655

loop_
_geom_bond_atom_site_label_1
_geom_bond_atom_site_label_2
_geom_bond_distance
_geom_bond_site_symmetry_2
Ta1 O5 1.938(4) .
Ta1 O5 1.938(4) 2_655
Ta1 O12 1.95(2) 24
Ta1 O12 1.95(2) .
Ta1 O11 1.97(2) 24
Ta1 O11 1.97(2) .
Ta1 O8 2.029(9) .
Ta1 O8 2.029(10) 24
Ta1 O1 2.298(13) .
Ta1 K2' 3.905(14) 24
Ta1 Cs1 4.038(2) 2_655
W2 O4 1.684(12) .
W2 O8 1.851(10) .
W2 O3 1.915(4) .
W2 O10 1.922(7) .
W2 O9 1.926(10) .
W2 O1 2.382(9) .
W2 K2 3.989(13) .
W2 Cs1 4.072(2) 19_667
W1 O7 1.735(16) .
W1 O9 1.889(10) 3_665
W1 O9 1.889(10) 23_655
W1 O14 1.931(8) .
W1 O14 1.931(8) 3_665
W1 O13 2.379(14) .
W1 Cs1 4.317(3) 21_657
Si1 O13 1.61(2) .
Si1 O1 1.629(13) 2_655
Si1 O1 1.629(13) .
Si1 O1 1.629(13) 3_665
O1 W2 2.382(9) 24
O5 Ta1 1.938(4) 3_665
O4 K2' 2.769(18) 4_557
O4 K2 3.063(19) 4_557
O4 Cs1 3.278(13) 19_667
O3 W2 1.915(3) 22_665
O3 Cs1 3.491(15) 19_667
O7 K2' 2.717(19) 30
O7 K2' 2.717(19) 7
O7 K2 2.999(19) 30
O7 K2 2.999(19) 7
O7 Cs1 3.66(2) 21_657
O8 K2 3.008(17) .
O9 W1 1.889(10) 2_655
O9 Cs1 3.807(12) 19_667
O10 W2 1.922(7) 24
Cs1 O4 3.278(13) 19_667
Cs1 O4 3.278(13) 4_557
Cs1 O11 3.31(2) 32_556
Cs1 O11 3.31(2) 17_556
Cs1 O12 3.34(2) 3_665
Cs1 O12 3.34(2) 24
Cs1 O12 3.34(2) 32_556
Cs1 O12 3.34(2) 17_556
Cs1 O1W 3.44(4) 32_556
Cs1 O8 3.477(11) 22_665
Cs1 O3 3.491(15) 19_667
Cs1 O11 3.55(2) 24
K1 O12 2.77(2) 17_556
K1 O12 2.77(2) 32_556
K1 O12 2.77(2) 2_655
K1 O12 2.77(2) 23_655
K1 O12 2.77(2) 22_665
K1 O12 2.77(2) .
K1 O12 2.77(2) 3_665
K1 O12 2.77(2) 24
K1 O12 2.77(2) 16_546
K1 O12 2.77(2) 31_656
K1 O12 2.77(2) 33_546
K1 O12 2.77(2) 18_656
O13 W1 2.379(14) 3_665
O13 W1 2.379(14) 2_655
O14 W1 1.931(8) 2_655
K2' K2 0.942(18) .
K2' K2 2.63(2) 24
K2' O11 2.65(3) 24
K2' O7 2.717(19) 13_444
K2' K2' 2.74(3) 24
K2' O4 2.769(18) 4_557
K2' O1W 2.981(17) .
K2' O11 3.13(3) .
K2' K2 4.27(2) 4_557
K2' Cs1 4.491(15) 33_546
K2' K2' 4.91(3) 4_557
O1W K2' 2.981(17) 17_556
O1W Cs1 3.44(4) 33_546
O3W K2 3.247(19) .
O3W K2 3.247(19) 23
K2 K2 2.21(3) 24
K2 K2' 2.633(19) 24
K2 O7 2.999(19) 13_444
K2 O4 3.063(19) 4_557
K2 O11 3.31(3) 24
K2 K2 3.62(3) 4_557
K2 K2' 4.27(2) 4_557
O12 O11 1.06(3) .
O12 O12 1.11(4) 24
O12 O11 1.50(3) 24
O12 Cs1 3.34(2) 2_655
O12 Cs1 3.34(2) 33_546
O11 O11 1.03(4) 24
O11 O12 1.50(3) 24
O11 K2' 2.65(3) 24
O11 Cs1 3.31(2) 33_546
O11 K2 3.31(3) 24
O11 Cs1 3.55(2) 2_655
